data_7227484
loop_
_publ_author_name
'Tian, Aixiang'
'Ni, Huaiping'
'Ji, Xuebin'
'Tian, Yan'
'Liu, Guocheng'
'Ying, Jun'

_publ_section_title
;
 Using a flexible bis(pyrazol) ligand to construct four new Keggin-based
 compounds: syntheses, structures and properties
;
_journal_issue 10
_journal_name_full 'RSC Adv.'
_journal_page_first 5774
_journal_paper_doi 10.1039/C6RA25156K
_journal_volume 7
_journal_year 2017
_chemical_formula_sum 'C44 H100 Cu2 N16 O58 Si W12'
_chemical_formula_weight 4142.6
_space_group_crystal_system monoclinic
_space_group_IT_number 15
_space_group_name_Hall '-C 2yc'
_space_group_name_H-M_alt 'C 1 2/c 1'
_symmetry_space_group_name_Hall '-C 2yc'
_symmetry_space_group_name_H-M 'C 1 2/c 1'
_atom_sites_solution_hydrogens geom
_audit_creation_method SHELXL-2014/7
_audit_update_record
;
2016-06-20 deposited with the CCDC.
2017-01-18 downloaded from the CCDC.
;
_cell_angle_alpha 90.000(5)
_cell_angle_beta 117.176(5)
_cell_angle_gamma 90.000(5)
_cell_formula_units_Z 8
_cell_length_a 35.318(5)
_cell_length_b 23.532(5)
_cell_length_c 23.250(5)
_cell_measurement_reflns_used 7241
_cell_measurement_temperature 293(2)
_cell_measurement_theta_max 26.72
_cell_measurement_theta_min 1.65
_cell_volume 17190(6)
_computing_structure_refinement 'SHELXL-2014/7 (Sheldrick, 2014)'
_diffrn_ambient_temperature 293(2)
_diffrn_measured_fraction_theta_full 1.000
_diffrn_measured_fraction_theta_max 0.999
_diffrn_measurement_device_type 'Bruker P4'
_diffrn_measurement_method 'phi and omega scans'
_diffrn_radiation_type MoK\a
_diffrn_radiation_wavelength 0.71069
_diffrn_reflns_av_R_equivalents 0.0760
_diffrn_reflns_av_unetI/netI 0.0815
_diffrn_reflns_Laue_measured_fraction_full 1.000
_diffrn_reflns_Laue_measured_fraction_max 0.999
_diffrn_reflns_limit_h_max 44
_diffrn_reflns_limit_h_min -44
_diffrn_reflns_limit_k_max 29
_diffrn_reflns_limit_k_min -29
_diffrn_reflns_limit_l_max 25
_diffrn_reflns_limit_l_min -29
_diffrn_reflns_number 56211
_diffrn_reflns_point_group_measured_fraction_full 1.000
_diffrn_reflns_point_group_measured_fraction_max 0.999
_diffrn_reflns_theta_full 25.240
_diffrn_reflns_theta_max 26.723
_diffrn_reflns_theta_min 1.649
_exptl_absorpt_coefficient_mu 16.570
_exptl_absorpt_correction_type multi-scan
_exptl_absorpt_process_details SADABS
_exptl_crystal_colour green
_exptl_crystal_density_diffrn 2.957
_exptl_crystal_density_method 'not measured'
_exptl_crystal_description block
_exptl_crystal_F_000 13760
_exptl_crystal_size_max 0.180
_exptl_crystal_size_mid 0.170
_exptl_crystal_size_min 0.150
_exptl_transmission_factor_max 0.083
_exptl_transmission_factor_min 0.071
_refine_diff_density_max 5.769
_refine_diff_density_min -2.026
_refine_diff_density_rms 0.338
_refine_ls_extinction_method none
_refine_ls_goodness_of_fit_ref 0.970
_refine_ls_hydrogen_treatment constr
_refine_ls_matrix_type full
_refine_ls_number_parameters 1040
_refine_ls_number_reflns 18241
_refine_ls_number_restraints 478
_refine_ls_restrained_S_all 0.959
_refine_ls_R_factor_all 0.0840
_refine_ls_R_factor_gt 0.0470
_refine_ls_shift/su_max 0.003
_refine_ls_shift/su_mean 0.000
_refine_ls_structure_factor_coef Fsqd
_refine_ls_weighting_details 'w=1/[\s^2^(Fo^2^)+(0.0507P)^2^+686.4167P] where P=(Fo^2^+2Fc^2^)/3'
_refine_ls_weighting_scheme calc
_refine_ls_wR_factor_gt 0.1087
_refine_ls_wR_factor_ref 0.1250
_reflns_Friedel_coverage 0.000
_reflns_number_gt 12596
_reflns_number_total 18259
_reflns_threshold_expression 'I > 2\s(I)'
_cod_data_source_file c6ra25156k2.cif
_cod_data_source_block compound-3
_cod_database_code 7227484
_shelx_shelxl_version_number 2014/7
_shelx_space_group_comment
;
The symmetry employed for this shelxl refinement is uniquely defined
by the following loop, which should always be used as a source of
symmetry information in preference to the above space-group names.
They are only intended as comments.
;
_shelx_estimated_absorpt_t_min 0.154
_shelx_estimated_absorpt_t_max 0.190
_platon_squeeze_void_probe_radius 1.20

loop_
_space_group_symop_operation_xyz
'x, y, z'
'-x, y, -z+1/2'
'x+1/2, y+1/2, z'
'-x+1/2, y+1/2, -z+1/2'
'-x, -y, -z'
'x, -y, z-1/2'
'-x+1/2, -y+1/2, -z'
'x+1/2, -y+1/2, z-1/2'

loop_
_atom_site_label
_atom_site_type_symbol
_atom_site_fract_x
_atom_site_fract_y
_atom_site_fract_z
_atom_site_U_iso_or_equiv
_atom_site_adp_type
_atom_site_occupancy
_atom_site_site_symmetry_order
_atom_site_calc_flag
_atom_site_refinement_flags_posn
_atom_site_refinement_flags_adp
W1 W 1.11994(2) 0.30312(2) 0.45926(3) 0.02008(13) Uani 1 1 d . U
Cu1 Cu 0.70441(6) -0.01643(8) 0.38353(9) 0.0266(4) Uani 1 1 d . U
Si1 Si 1.13890(11) 0.28741(15) 0.62095(17) 0.0139(3) Uani 1 1 d . U
O1 O 1.1560(3) 0.2422(4) 0.6804(4) 0.0169(4) Uani 1 1 d . U
C1 C 0.5457(5) -0.2485(7) 0.1470(7) 0.026(3) Uani 1 1 d . U
N1 N 0.5820(4) -0.2525(5) 0.0898(6) 0.023(2) Uani 1 1 d . U
O2 O 1.1695(3) 0.3433(4) 0.6420(4) 0.0161(4) Uani 1 1 d . U
W2 W 1.18018(2) 0.40180(2) 0.72925(3) 0.01892(12) Uani 1 1 d . U
Cu2 Cu 0.91422(5) 0.22386(7) 0.49023(9) 0.0216(4) Uani 1 1 d . U
C2 C 0.5749(4) -0.2038(6) 0.1672(7) 0.024(3) Uani 1 1 d . U
N2 N 0.5503(4) -0.2752(5) 0.1000(6) 0.029(3) Uani 1 1 d . U
O3 O 1.1406(3) 0.2571(4) 0.5595(4) 0.0164(4) Uani 1 1 d . U
W3 W 1.20206(2) 0.22213(3) 0.55782(3) 0.02392(13) Uani 1 1 d . U
C3 C 0.5981(4) -0.2090(7) 0.1321(7) 0.028(3) Uani 1 1 d . U
N3 N 0.6895(4) -0.1308(5) 0.3349(6) 0.029(2) Uani 1 1 d . U
N4 N 0.6758(4) -0.0760(5) 0.3144(6) 0.0238(19) Uani 1 1 d . U
O4 O 1.0906(3) 0.3057(4) 0.6029(4) 0.0147(4) Uani 1 1 d . U
W4 W 1.16080(2) 0.26245(2) 0.78293(3) 0.02110(13) Uani 1 1 d . U
C4 C 0.5125(7) -0.2647(10) 0.1668(10) 0.066(6) Uani 1 1 d . U
H4A H 0.5146 -0.2404 0.2013 0.100 Uiso 1 1 calc R U
H4B H 0.4848 -0.2607 0.1306 0.100 Uiso 1 1 calc R U
H4C H 0.5167 -0.3035 0.1813 0.100 Uiso 1 1 calc R U
W5 W 1.04915(2) 0.36914(2) 0.51877(3) 0.01879(12) Uani 1 1 d . U
C5 C 0.6356(6) -0.1738(9) 0.1381(9) 0.054(5) Uani 1 1 d . U
H5A H 0.6419 -0.1453 0.1707 0.081 Uiso 1 1 calc R U
H5B H 0.6599 -0.1980 0.1499 0.081 Uiso 1 1 calc R U
H5C H 0.6287 -0.1559 0.0974 0.081 Uiso 1 1 calc R U
N5 N 0.7210(5) 0.0390(6) 0.5046(7) 0.045(3) Uani 1 1 d . U
O5 O 1.0723(3) 0.1968(4) 0.6371(5) 0.0205(11) Uani 1 1 d . U
N6 N 0.7306(4) 0.0417(5) 0.4548(6) 0.028(2) Uani 1 1 d . U
W6 W 1.12499(2) 0.15374(2) 0.67831(3) 0.02171(13) Uani 1 1 d . U
C6 C 0.5793(5) -0.1609(7) 0.2184(9) 0.038(3) Uani 1 1 d . U
H6A H 0.5610 -0.1288 0.1971 0.045 Uiso 1 1 calc R U
H6B H 0.5689 -0.1781 0.2464 0.045 Uiso 1 1 calc R U
O6 O 1.1207(3) 0.3955(4) 0.6968(4) 0.0168(10) Uani 1 1 d . U
W7 W 1.06999(2) 0.35217(2) 0.67370(3) 0.01804(12) Uani 1 1 d . U
C7 C 0.6577(5) -0.1690(6) 0.3034(7) 0.026(2) Uani 1 1 d . U
N7 N 0.5723(4) 0.1981(5) 0.4681(6) 0.028(2) Uani 1 1 d . U
O7 O 1.1009(3) 0.4134(4) 0.5517(5) 0.0203(11) Uani 1 1 d . U
W8 W 1.15891(2) 0.42280(2) 0.57539(3) 0.02040(13) Uani 1 1 d . U
C8 C 0.6231(5) -0.1388(6) 0.2597(7) 0.025(2) Uani 1 1 d . U
N8 N 0.5694(4) 0.1514(5) 0.5023(7) 0.033(3) Uani 1 1 d . U
O8 O 1.2438(3) 0.2756(4) 0.7217(5) 0.0238(11) Uani 1 1 d . U
N9 N 0.6197(4) -0.0434(5) 0.3760(6) 0.021(2) Uani 1 1 d . U
W9 W 1.03380(2) 0.24287(2) 0.57060(3) 0.01876(12) Uani 1 1 d . U
C9 C 0.6350(4) -0.0806(6) 0.2682(7) 0.023(2) Uani 1 1 d . U
O9 O 1.0302(3) 0.2905(4) 0.6333(5) 0.0214(9) Uani 1 1 d . U
N10 N 0.6475(4) -0.0008(5) 0.3827(6) 0.025(2) Uani 1 1 d . U
W10 W 1.10214(2) 0.17619(2) 0.50785(3) 0.02218(13) Uani 1 1 d . U
C10 C 0.6639(6) -0.2307(7) 0.3166(10) 0.052(5) Uani 1 1 d . U
H10A H 0.6379 -0.2505 0.2898 0.078 Uiso 1 1 calc R U
H10B H 0.6862 -0.2441 0.3073 0.078 Uiso 1 1 calc R U
H10C H 0.6715 -0.2377 0.3612 0.078 Uiso 1 1 calc R U
O10 O 1.2279(3) 0.2905(4) 0.6027(5) 0.0238(11) Uani 1 1 d . U
W11 W 1.24271(2) 0.34243(3) 0.67289(3) 0.02461(14) Uani 1 1 d . U
C11 C 0.6097(5) -0.0313(7) 0.2322(8) 0.038(4) Uani 1 1 d . U
H11A H 0.5817 -0.0437 0.2019 0.057 Uiso 1 1 calc R U
H11B H 0.6075 -0.0047 0.2619 0.057 Uiso 1 1 calc R U
H11C H 0.6233 -0.0133 0.2095 0.057 Uiso 1 1 calc R U
N11 N 0.7560(5) -0.0311(7) 0.3193(7) 0.052(4) Uani 1 1 d D U
O11 O 1.1700(3) 0.4526(4) 0.6574(5) 0.0225(10) Uani 1 1 d . U
N12 N 0.7616(4) -0.0349(6) 0.3830(6) 0.036(2) Uani 1 1 d D U
W12 W 1.22419(2) 0.20224(3) 0.72804(3) 0.02494(14) Uani 1 1 d . U
C12 C 0.8663(8) 0.0930(8) 0.6378(10) 0.060(5) Uani 1 1 d . U
H12A H 0.8393 0.0863 0.6373 0.089 Uiso 1 1 calc R U
H12B H 0.8760 0.0586 0.6267 0.089 Uiso 1 1 calc R U
H12C H 0.8866 0.1051 0.6802 0.089 Uiso 1 1 calc R U
O12 O 1.1582(3) 0.1650(4) 0.5184(5) 0.0258(10) Uani 1 1 d . U
C13 C 0.8616(6) 0.1372(8) 0.5910(9) 0.041(3) Uani 1 1 d . U
N13 N 0.9397(4) 0.1058(5) 0.5068(7) 0.034(3) Uani 1 1 d . U
O13 O 1.1200(3) 0.1475(4) 0.5923(5) 0.0227(11) Uani 1 1 d . U
N14 N 0.9117(4) 0.1420(5) 0.4624(6) 0.0248(19) Uani 1 1 d . U
C14 C 0.8261(5) 0.1727(7) 0.5534(8) 0.033(3) Uani 1 1 d . U
O14 O 1.0424(3) 0.3916(4) 0.5928(4) 0.0202(9) Uani 1 1 d . U
N15 N 0.8824(4) 0.1999(5) 0.5375(6) 0.031(2) Uani 1 1 d . U
C15 C 0.8420(5) 0.2098(6) 0.5222(7) 0.025(2) Uani 1 1 d . U
O15 O 1.0137(3) 0.3049(4) 0.5109(4) 0.0210(9) Uani 1 1 d . U
N16 N 0.8946(4) 0.1555(6) 0.5812(7) 0.035(3) Uani 1 1 d . U
C16 C 0.8191(5) 0.2562(8) 0.4765(10) 0.046(4) Uani 1 1 d . U
H16A H 0.7904 0.2580 0.4705 0.070 Uiso 1 1 calc R U
H16B H 0.8331 0.2917 0.4937 0.070 Uiso 1 1 calc R U
H16C H 0.8189 0.2490 0.4358 0.070 Uiso 1 1 calc R U
O16 O 1.0937(3) 0.2291(4) 0.4407(4) 0.0230(10) Uani 1 1 d . U
C17 C 0.7832(6) 0.1701(8) 0.5488(9) 0.047(3) Uani 1 1 d . U
H17A H 0.7666 0.2016 0.5224 0.056 Uiso 1 1 calc R U
H17B H 0.7855 0.1752 0.5917 0.056 Uiso 1 1 calc R U
O17 O 1.1067(3) 0.2976(4) 0.7358(4) 0.0186(10) Uani 1 1 d . U
C18 C 0.7592(5) 0.1159(7) 0.5207(8) 0.035(3) Uani 1 1 d . U
O18 O 1.2136(3) 0.2269(4) 0.7978(5) 0.0269(10) Uani 1 1 d . U
C19 C 0.7536(4) 0.0884(6) 0.4632(7) 0.022(2) Uani 1 1 d . U
O19 O 1.1835(3) 0.1408(4) 0.7137(5) 0.0287(10) Uani 1 1 d . U
C20 C 0.7370(6) 0.0835(7) 0.5438(8) 0.040(4) Uani 1 1 d . U
O20 O 1.1502(3) 0.3665(4) 0.5108(4) 0.0209(11) Uani 1 1 d . U
C21 C 0.7303(8) 0.0940(10) 0.6032(11) 0.077(7) Uani 1 1 d . U
H21A H 0.7445 0.1284 0.6241 0.115 Uiso 1 1 calc R U
H21B H 0.7004 0.0975 0.5902 0.115 Uiso 1 1 calc R U
H21C H 0.7417 0.0627 0.6326 0.115 Uiso 1 1 calc R U
O21 O 1.2191(3) 0.4029(4) 0.6127(5) 0.0250(10) Uani 1 1 d . U
C22 C 0.7691(5) 0.1082(6) 0.4160(7) 0.028(3) Uani 1 1 d . U
H22A H 0.7850 0.1427 0.4315 0.043 Uiso 1 1 calc R U
H22B H 0.7870 0.0795 0.4117 0.043 Uiso 1 1 calc R U
H22C H 0.7452 0.1149 0.3747 0.043 Uiso 1 1 calc R U
O22 O 1.0566(3) 0.2113(4) 0.5173(4) 0.0202(11) Uani 1 1 d . U
C23 C 0.5650(4) 0.1774(6) 0.4102(7) 0.025(2) Uani 1 1 d . U
O23 O 1.1730(3) 0.2658(4) 0.4805(5) 0.0246(10) Uani 1 1 d . U
C24 C 0.5592(5) 0.1186(6) 0.4081(7) 0.026(3) Uani 1 1 d . U
O24 O 1.0730(3) 0.3300(4) 0.4709(4) 0.0198(11) Uani 1 1 d . U
C25 C 0.5622(5) 0.1045(6) 0.4688(8) 0.030(3) Uani 1 1 d . U
O25 O 1.1340(3) 0.1900(4) 0.7577(5) 0.0254(10) Uani 1 1 d . U
C26 C 0.5562(6) 0.0477(7) 0.4925(9) 0.045(4) Uani 1 1 d . U
H26A H 0.5513 0.0195 0.4601 0.068 Uiso 1 1 calc R U
H26B H 0.5812 0.0381 0.5314 0.068 Uiso 1 1 calc R U
H26C H 0.5321 0.0493 0.5011 0.068 Uiso 1 1 calc R U
O26 O 1.2356(3) 0.3877(4) 0.7354(5) 0.0247(10) Uani 1 1 d . U
O27 O 1.2146(3) 0.1923(4) 0.6411(5) 0.0248(12) Uani 1 1 d . U
C27 C 0.5498(5) 0.0783(6) 0.3537(8) 0.028(2) Uani 1 1 d . U
H27A H 0.5438 0.1002 0.3152 0.033 Uiso 1 1 calc R U
H27B H 0.5242 0.0573 0.3456 0.033 Uiso 1 1 calc R U
O28 O 1.1837(3) 0.3322(4) 0.7722(4) 0.0192(10) Uani 1 1 d . U
C28 C 0.5625(6) 0.2143(7) 0.3567(9) 0.042(4) Uani 1 1 d . U
H28A H 0.5570 0.1914 0.3196 0.063 Uiso 1 1 calc R U
H28B H 0.5399 0.2414 0.3458 0.063 Uiso 1 1 calc R U
H28C H 0.5890 0.2341 0.3702 0.063 Uiso 1 1 calc R U
O29 O 1.0771(3) 0.1187(4) 0.4611(5) 0.0307(11) Uani 1 1 d . U
C29 C 0.6261(4) 0.0475(6) 0.3754(7) 0.021(2) Uani 1 1 d . U
O30 O 0.9870(3) 0.2054(4) 0.5466(5) 0.0265(11) Uani 1 1 d . U
C30 C 0.5848(4) 0.0362(6) 0.3646(7) 0.022(2) Uani 1 1 d . U
O31 O 1.0130(3) 0.4126(4) 0.4616(5) 0.0255(11) Uani 1 1 d . U
C31 C 0.5818(4) -0.0219(6) 0.3648(7) 0.020(2) Uani 1 1 d . U
O32 O 1.1071(3) 0.3281(4) 0.3830(5) 0.0290(12) Uani 1 1 d . U
C32 C 0.5447(5) -0.0617(6) 0.3517(8) 0.027(3) Uani 1 1 d . U
H32A H 0.5200 -0.0397 0.3447 0.040 Uiso 1 1 calc R U
H32B H 0.5386 -0.0842 0.3141 0.040 Uiso 1 1 calc R U
H32C H 0.5520 -0.0862 0.3883 0.040 Uiso 1 1 calc R U
O33 O 1.1680(3) 0.2682(4) 0.8596(5) 0.0290(12) Uani 1 1 d . U
C33 C 0.6441(5) 0.1048(6) 0.3780(9) 0.034(4) Uani 1 1 d . U
H33A H 0.6229 0.1330 0.3715 0.052 Uiso 1 1 calc R U
H33B H 0.6682 0.1104 0.4195 0.052 Uiso 1 1 calc R U
H33C H 0.6529 0.1082 0.3447 0.052 Uiso 1 1 calc R U
O34 O 1.1075(3) 0.0896(4) 0.6890(5) 0.0313(11) Uani 1 1 d . U
C34 C 0.8819(5) 0.1093(6) 0.4181(8) 0.028(3) Uani 1 1 d . U
C35 C 0.8902(5) 0.0524(7) 0.4353(9) 0.040(3) Uani 1 1 d . U
O35 O 1.1597(3) 0.4839(4) 0.5354(5) 0.0294(11) Uani 1 1 d . U
C36 C 0.9279(6) 0.0511(7) 0.4929(11) 0.055(5) Uani 1 1 d . U
O36 O 1.2957(3) 0.3532(4) 0.6967(6) 0.0348(12) Uani 1 1 d . U
C37 C 0.8461(5) 0.1352(8) 0.3610(8) 0.045(4) Uani 1 1 d . U
H37A H 0.8278 0.1057 0.3341 0.067 Uiso 1 1 calc R U
H37B H 0.8304 0.1598 0.3751 0.067 Uiso 1 1 calc R U
H37C H 0.8571 0.1567 0.3368 0.067 Uiso 1 1 calc R U
O37 O 1.2416(3) 0.1914(5) 0.5463(5) 0.0355(12) Uani 1 1 d . U
C38 C 0.8678(6) -0.0009(8) 0.3995(13) 0.065(4) Uani 1 1 d . U
H38A H 0.8697 -0.0016 0.3592 0.078 Uiso 1 1 calc R U
H38B H 0.8841 -0.0330 0.4248 0.078 Uiso 1 1 calc R U
O38 O 1.2699(3) 0.1650(5) 0.7679(5) 0.0350(12) Uani 1 1 d . U
C39 C 0.9564(8) 0.0051(8) 0.5350(14) 0.100(10) Uani 1 1 d . U
H39A H 0.9436 -0.0312 0.5189 0.151 Uiso 1 1 calc R U
H39B H 0.9835 0.0072 0.5347 0.151 Uiso 1 1 calc R U
H39C H 0.9604 0.0100 0.5784 0.151 Uiso 1 1 calc R U
O39 O 1.0475(3) 0.3852(4) 0.7161(5) 0.0255(11) Uani 1 1 d . U
C40 C 0.7897(6) -0.0169(9) 0.3148(11) 0.055(4) Uani 1 1 d . U
O40 O 1.1919(3) 0.4508(4) 0.7897(5) 0.0270(12) Uani 1 1 d . U
C41 C 0.8232(5) -0.0112(7) 0.3837(10) 0.044(3) Uani 1 1 d . U
C42 C 0.8027(5) -0.0219(8) 0.4183(10) 0.048(4) Uani 1 1 d . U
C43 C 0.8217(6) -0.0243(8) 0.4868(9) 0.055(4) Uani 1 1 d . U
H43A H 0.8003 -0.0327 0.5001 0.082 Uiso 1 1 calc R U
H43B H 0.8430 -0.0535 0.5021 0.082 Uiso 1 1 calc R U
H43C H 0.8346 0.0117 0.5044 0.082 Uiso 1 1 calc R U
C44 C 0.7907(9) -0.0091(12) 0.2518(12) 0.087(7) Uani 1 1 d . U
H44A H 0.8189 0.0015 0.2596 0.131 Uiso 1 1 calc R U
H44B H 0.7828 -0.0440 0.2278 0.131 Uiso 1 1 calc R U
H44C H 0.7711 0.0203 0.2273 0.131 Uiso 1 1 calc R U
O1W O 0.7183(4) -0.0918(5) 0.4728(6) 0.050(3) Uiso 1 1 d . .

loop_
_atom_site_aniso_label
_atom_site_aniso_U_11
_atom_site_aniso_U_22
_atom_site_aniso_U_33
_atom_site_aniso_U_23
_atom_site_aniso_U_13
_atom_site_aniso_U_12
W1 0.0282(3) 0.0164(3) 0.0198(3) 0.0025(2) 0.0147(2) 0.0025(2)
Cu1 0.0219(8) 0.0226(9) 0.0368(11) -0.0141(8) 0.0148(8) -0.0056(7)
Si1 0.0168(7) 0.0094(8) 0.0174(7) 0.0010(5) 0.0095(7) 0.0007(5)
O1 0.0203(12) 0.0125(13) 0.0177(10) 0.0025(9) 0.0084(13) 0.0024(9)
C1 0.023(6) 0.032(7) 0.021(7) -0.006(5) 0.008(5) -0.006(5)
N1 0.038(6) 0.013(5) 0.021(6) 0.003(4) 0.016(5) 0.002(4)
O2 0.0177(9) 0.0118(12) 0.0203(14) -0.0008(6) 0.0100(14) -0.0014(10)
W2 0.0213(3) 0.0136(3) 0.0219(3) -0.0036(2) 0.0099(2) -0.0019(2)
Cu2 0.0220(7) 0.0166(8) 0.0285(10) 0.0024(7) 0.0135(7) 0.0001(7)
C2 0.018(6) 0.028(6) 0.025(6) -0.007(4) 0.008(4) -0.002(4)
N2 0.040(7) 0.026(6) 0.023(6) -0.005(4) 0.015(5) -0.010(4)
O3 0.0216(14) 0.0115(15) 0.0181(10) -0.0001(7) 0.0108(13) 0.0028(10)
W3 0.0257(3) 0.0221(3) 0.0277(3) -0.0010(2) 0.0155(3) 0.0075(2)
C3 0.021(6) 0.031(8) 0.032(7) -0.011(5) 0.013(5) -0.003(4)
N3 0.028(4) 0.018(3) 0.037(7) -0.009(3) 0.013(3) 0.006(3)
N4 0.029(3) 0.020(3) 0.019(5) -0.004(3) 0.008(3) 0.000(3)
O4 0.0161(9) 0.0110(16) 0.0183(14) 0.0007(9) 0.0090(11) 0.0006(7)
W4 0.0304(3) 0.0153(3) 0.0184(3) 0.0031(2) 0.0119(2) 0.0043(2)
C4 0.064(11) 0.098(16) 0.058(11) -0.048(11) 0.046(8) -0.057(10)
W5 0.0208(3) 0.0154(3) 0.0218(3) 0.0059(2) 0.0112(2) 0.0039(2)
C5 0.041(9) 0.080(13) 0.057(12) -0.040(10) 0.035(8) -0.034(8)
N5 0.057(9) 0.046(7) 0.046(6) -0.026(5) 0.036(7) -0.032(6)
O5 0.0242(11) 0.017(3) 0.023(2) 0.004(2) 0.0127(18) -0.0025(12)
N6 0.033(4) 0.023(4) 0.028(4) -0.009(3) 0.015(4) -0.009(4)
W6 0.0316(3) 0.0103(3) 0.0248(3) 0.0038(2) 0.0143(3) 0.0025(2)
C6 0.025(4) 0.040(7) 0.056(8) -0.027(5) 0.025(4) -0.008(4)
O6 0.0209(9) 0.009(3) 0.021(3) 0.0003(16) 0.0104(15) 0.0024(13)
W7 0.0191(3) 0.0173(3) 0.0199(3) -0.0016(2) 0.0108(2) 0.0012(2)
C7 0.037(5) 0.020(3) 0.027(7) -0.012(4) 0.020(4) -0.001(3)
N7 0.035(7) 0.018(3) 0.040(5) -0.004(3) 0.024(6) -0.007(5)
O7 0.0245(9) 0.009(3) 0.029(4) 0.0027(16) 0.0138(16) 0.0024(11)
W8 0.0263(3) 0.0132(3) 0.0266(3) 0.0023(2) 0.0163(3) -0.0028(2)
C8 0.026(4) 0.027(4) 0.029(6) -0.015(4) 0.019(3) -0.003(3)
N8 0.051(8) 0.019(4) 0.042(5) 0.000(4) 0.033(7) 0.002(6)
O8 0.0179(16) 0.0264(16) 0.024(3) -0.0018(14) 0.007(3) 0.0030(16)
N9 0.019(3) 0.017(3) 0.025(6) -0.002(5) 0.007(5) -0.003(2)
W9 0.0186(3) 0.0140(3) 0.0232(3) -0.0003(2) 0.0091(2) -0.0035(2)
C9 0.024(4) 0.024(3) 0.023(5) -0.008(4) 0.011(3) 0.001(3)
O9 0.020(2) 0.022(2) 0.026(2) -0.0013(16) 0.0142(17) -0.0030(14)
N10 0.026(3) 0.015(3) 0.041(7) -0.004(4) 0.021(4) -0.003(2)
W10 0.0328(3) 0.0125(3) 0.0240(3) -0.0032(2) 0.0153(3) -0.0020(2)
C10 0.061(11) 0.018(3) 0.070(13) -0.013(6) 0.023(9) 0.001(5)
O10 0.023(2) 0.025(2) 0.030(2) -0.0001(17) 0.017(3) 0.002(2)
W11 0.0180(3) 0.0223(3) 0.0351(4) -0.0037(2) 0.0136(3) -0.0005(2)
C11 0.030(7) 0.035(5) 0.035(9) 0.004(6) 0.003(6) 0.002(5)
N11 0.035(4) 0.074(11) 0.056(4) -0.034(8) 0.027(3) -0.003(7)
O11 0.030(3) 0.0116(15) 0.0294(13) -0.0013(9) 0.0166(19) -0.004(2)
N12 0.023(2) 0.033(7) 0.052(5) -0.012(5) 0.017(3) 0.004(4)
W12 0.0236(3) 0.0233(3) 0.0255(3) 0.0053(3) 0.0091(2) 0.0092(2)
C12 0.105(12) 0.035(10) 0.067(12) 0.001(6) 0.064(10) -0.020(8)
O12 0.0368(14) 0.016(2) 0.029(3) -0.004(2) 0.0185(18) 0.0060(13)
C13 0.051(6) 0.038(9) 0.041(9) -0.004(5) 0.028(7) -0.023(5)
N13 0.026(6) 0.017(2) 0.048(7) 0.009(4) 0.008(3) 0.000(3)
O13 0.034(4) 0.010(2) 0.0251(11) 0.0000(10) 0.0142(19) 0.002(2)
N14 0.024(4) 0.0160(19) 0.029(6) 0.002(2) 0.007(3) -0.002(3)
C14 0.043(4) 0.026(7) 0.046(8) -0.026(4) 0.034(5) -0.021(3)
O14 0.020(2) 0.017(3) 0.0238(13) 0.0009(13) 0.0101(15) 0.0054(18)
N15 0.028(3) 0.030(6) 0.040(6) 0.009(4) 0.021(5) 0.001(4)
C15 0.026(3) 0.021(6) 0.035(8) -0.016(4) 0.019(4) -0.009(4)
O15 0.0187(19) 0.0189(17) 0.022(3) 0.0016(15) 0.0065(13) -0.0002(11)
N16 0.038(4) 0.034(7) 0.035(7) 0.009(4) 0.017(5) -0.009(4)
C16 0.029(7) 0.040(10) 0.077(13) 0.008(6) 0.030(8) 0.011(6)
O16 0.032(3) 0.0194(15) 0.0187(13) -0.0031(12) 0.0122(18) -0.0008(15)
C17 0.049(5) 0.054(7) 0.060(9) -0.042(5) 0.044(7) -0.035(5)
O17 0.0233(15) 0.016(3) 0.0208(18) 0.002(2) 0.0139(18) -0.0010(16)
C18 0.033(7) 0.038(7) 0.043(7) -0.025(5) 0.027(6) -0.019(5)
O18 0.0314(19) 0.025(3) 0.0199(13) 0.009(2) 0.0078(14) 0.012(2)
C19 0.019(6) 0.020(6) 0.023(5) -0.006(4) 0.007(5) -0.003(4)
O19 0.0331(10) 0.0167(15) 0.031(3) 0.009(2) 0.0101(17) 0.0088(10)
C20 0.046(9) 0.043(8) 0.043(7) -0.024(6) 0.031(7) -0.023(6)
O20 0.027(3) 0.0170(18) 0.0240(17) 0.0026(13) 0.016(3) -0.001(2)
C21 0.117(16) 0.079(15) 0.074(10) -0.052(9) 0.078(10) -0.064(13)
O21 0.0242(10) 0.023(2) 0.034(3) -0.0022(14) 0.0179(16) -0.0070(15)
C22 0.037(8) 0.021(7) 0.029(6) -0.003(5) 0.016(6) -0.004(6)
O22 0.0254(18) 0.014(3) 0.020(3) -0.0015(18) 0.010(2) -0.0030(14)
C23 0.024(7) 0.018(3) 0.034(5) 0.000(3) 0.016(6) -0.004(6)
O23 0.030(2) 0.025(3) 0.0265(18) 0.0002(16) 0.0196(15) 0.0037(18)
C24 0.029(7) 0.016(3) 0.034(5) 0.000(3) 0.016(6) 0.002(5)
O24 0.022(2) 0.018(3) 0.018(2) 0.0024(19) 0.008(2) 0.0032(16)
C25 0.043(9) 0.014(3) 0.041(5) 0.003(4) 0.027(7) 0.007(6)
O25 0.041(3) 0.0156(16) 0.0194(16) 0.0071(14) 0.0134(17) 0.0007(16)
C26 0.081(13) 0.017(4) 0.063(10) 0.005(6) 0.054(11) 0.005(8)
O26 0.0190(11) 0.025(2) 0.028(2) -0.0059(18) 0.0091(16) -0.0056(19)
O27 0.031(4) 0.015(3) 0.0285(12) 0.0014(12) 0.0137(18) 0.012(2)
C27 0.024(4) 0.023(4) 0.035(6) -0.004(4) 0.012(6) 0.001(3)
O28 0.019(3) 0.0179(15) 0.017(2) 0.0000(10) 0.005(3) 0.0012(16)
C28 0.068(12) 0.023(5) 0.049(7) 0.008(6) 0.039(9) 0.007(8)
O29 0.045(3) 0.015(2) 0.029(2) -0.0075(18) 0.013(4) -0.002(3)
C29 0.027(4) 0.016(3) 0.026(7) -0.004(6) 0.016(6) -0.001(3)
O30 0.0207(9) 0.017(3) 0.040(4) -0.0021(15) 0.0127(15) -0.0048(15)
C30 0.025(4) 0.021(3) 0.022(7) 0.002(5) 0.013(6) 0.002(3)
O31 0.025(2) 0.025(3) 0.028(2) 0.012(3) 0.014(2) 0.0098(16)
C31 0.023(3) 0.021(3) 0.021(7) 0.004(6) 0.014(6) 0.000(3)
O32 0.048(5) 0.023(4) 0.0213(11) 0.0039(14) 0.021(2) 0.007(3)
C32 0.024(4) 0.027(5) 0.035(9) 0.006(7) 0.019(7) -0.001(4)
O33 0.043(4) 0.026(4) 0.0183(11) 0.0033(16) 0.0139(18) 0.004(3)
C33 0.037(7) 0.015(3) 0.061(11) 0.000(7) 0.032(9) 0.000(4)
O34 0.049(3) 0.0128(15) 0.036(4) 0.0045(14) 0.022(5) -0.0022(18)
C34 0.025(6) 0.026(3) 0.035(7) -0.006(3) 0.013(3) -0.007(4)
C35 0.034(6) 0.019(3) 0.068(9) -0.018(4) 0.025(4) -0.001(4)
O35 0.042(3) 0.0164(15) 0.035(3) 0.0046(15) 0.022(4) -0.007(3)
C36 0.039(9) 0.017(3) 0.090(11) 0.016(6) 0.012(5) -0.008(5)
O36 0.0192(9) 0.031(5) 0.055(5) -0.008(2) 0.0181(16) -0.0031(13)
C37 0.034(8) 0.053(8) 0.032(8) 0.000(6) 0.002(4) -0.016(6)
O37 0.034(2) 0.038(5) 0.041(4) -0.003(3) 0.023(4) 0.0144(14)
C38 0.042(4) 0.034(4) 0.131(10) -0.044(7) 0.049(4) -0.020(6)
O38 0.0289(12) 0.035(3) 0.034(2) 0.006(4) 0.008(3) 0.0164(15)
C39 0.077(16) 0.020(5) 0.15(2) 0.019(10) 0.001(11) 0.012(8)
O39 0.024(4) 0.029(4) 0.027(3) -0.005(2) 0.016(3) 0.0038(16)
C40 0.048(5) 0.056(13) 0.073(4) -0.014(10) 0.040(4) -0.001(9)
O40 0.032(3) 0.020(2) 0.0270(19) -0.0095(17) 0.012(3) -0.005(3)
C41 0.031(3) 0.018(6) 0.085(5) -0.008(6) 0.028(3) 0.000(4)
C42 0.0207(19) 0.055(11) 0.061(4) -0.009(9) 0.013(3) 0.008(5)
C43 0.048(9) 0.038(11) 0.058(4) -0.024(9) 0.007(4) 0.006(8)
C44 0.103(13) 0.10(2) 0.094(5) -0.009(16) 0.074(7) -0.002(16)

loop_
_atom_type_symbol
_atom_type_description
_atom_type_scat_dispersion_real
_atom_type_scat_dispersion_imag
_atom_type_scat_source
C C 0.0033 0.0016 'International Tables Vol C Tables 4.2.6.8 and 6.1.1.4'
H H 0.0000 0.0000 'International Tables Vol C Tables 4.2.6.8 and 6.1.1.4'
N N 0.0061 0.0033 'International Tables Vol C Tables 4.2.6.8 and 6.1.1.4'
O O 0.0106 0.0060 'International Tables Vol C Tables 4.2.6.8 and 6.1.1.4'
Si Si 0.0817 0.0704 'International Tables Vol C Tables 4.2.6.8 and 6.1.1.4'
Cu Cu 0.3201 1.2651 'International Tables Vol C Tables 4.2.6.8 and 6.1.1.4'
W W -0.8490 6.8722 'International Tables Vol C Tables 4.2.6.8 and 6.1.1.4'

loop_
_geom_angle_atom_site_label_1
_geom_angle_atom_site_label_2
_geom_angle_atom_site_label_3
_geom_angle
_geom_angle_site_symmetry_1
_geom_angle_site_symmetry_3
O32 W1 O24 101.3(4) . .
O32 W1 O20 100.9(4) . .
O24 W1 O20 85.7(4) . .
O32 W1 O23 100.9(4) . .
O24 W1 O23 157.8(4) . .
O20 W1 O23 89.7(4) . .
O32 W1 O16 101.8(4) . .
O24 W1 O16 88.3(4) . .
O20 W1 O16 157.3(4) . .
O23 W1 O16 87.6(4) . .
O32 W1 O3 172.0(4) . .
O24 W1 O3 84.8(3) . .
O20 W1 O3 84.6(3) . .
O23 W1 O3 73.2(4) . .
O16 W1 O3 73.0(3) . .
N6 Cu1 N4 176.6(5) . .
N6 Cu1 N10 88.0(5) . .
N4 Cu1 N10 89.1(5) . .
N6 Cu1 N12 93.7(5) . .
N4 Cu1 N12 89.0(5) . .
N10 Cu1 N12 178.1(5) . .
O4 Si1 O3 110.3(5) . .
O4 Si1 O1 109.5(5) . .
O3 Si1 O1 108.1(5) . .
O4 Si1 O2 109.9(5) . .
O3 Si1 O2 109.4(5) . .
O1 Si1 O2 109.6(5) . .
Si1 O1 W12 124.7(5) . .
Si1 O1 W6 125.1(5) . .
W12 O1 W6 91.3(3) . .
Si1 O1 W4 123.7(5) . .
W12 O1 W4 91.1(3) . .
W6 O1 W4 91.0(3) . .
N2 C1 C2 106.6(13) . .
N2 C1 C4 122.6(14) . .
C2 C1 C4 130.7(14) . .
C3 N1 N2 106.1(11) . .
C3 N1 Cu2 134.5(10) . 4_645
N2 N1 Cu2 117.7(9) . 4_645
Si1 O2 W2 123.9(5) . .
Si1 O2 W11 124.9(5) . .
W2 O2 W11 91.2(3) . .
Si1 O2 W8 124.1(5) . .
W2 O2 W8 91.0(3) . .
W11 O2 W8 91.8(3) . .
O40 W2 O6 100.8(4) . .
O40 W2 O28 102.5(4) . .
O6 W2 O28 86.3(4) . .
O40 W2 O26 101.5(4) . .
O6 W2 O26 157.6(4) . .
O28 W2 O26 89.5(4) . .
O40 W2 O11 99.8(4) . .
O6 W2 O11 88.2(4) . .
O28 W2 O11 157.7(4) . .
O26 W2 O11 87.3(4) . .
O40 W2 O2 172.1(4) . .
O6 W2 O2 84.1(3) . .
O28 W2 O2 83.9(3) . .
O26 W2 O2 73.6(4) . .
O11 W2 O2 74.0(3) . .
N15 Cu2 N1 152.9(5) . 4_655
N15 Cu2 N14 87.3(5) . .
N1 Cu2 N14 88.8(5) 4_655 .
N15 Cu2 N7 93.5(5) . 7_656
N1 Cu2 N7 95.3(5) 4_655 7_656
N14 Cu2 N7 169.1(5) . 7_656
N15 Cu2 O30 113.2(5) . .
N1 Cu2 O30 92.8(4) 4_655 .
N14 Cu2 O30 83.1(4) . .
N7 Cu2 O30 86.7(4) 7_656 .
C1 C2 C3 106.0(13) . .
C1 C2 C6 124.4(13) . .
C3 C2 C6 129.6(13) . .
C1 N2 N1 112.1(12) . .
Si1 O3 W10 124.5(5) . .
Si1 O3 W3 125.3(5) . .
W10 O3 W3 91.8(3) . .
Si1 O3 W1 123.2(5) . .
W10 O3 W1 91.2(3) . .
W3 O3 W1 90.9(3) . .
O37 W3 O27 100.2(5) . .
O37 W3 O10 102.9(5) . .
O27 W3 O10 85.6(4) . .
O37 W3 O23 102.0(5) . .
O27 W3 O23 157.8(4) . .
O10 W3 O23 88.7(4) . .
O37 W3 O12 99.7(5) . .
O27 W3 O12 89.4(4) . .
O10 W3 O12 157.4(4) . .
O23 W3 O12 87.6(4) . .
O37 W3 O3 171.3(4) . .
O27 W3 O3 84.2(4) . .
O10 W3 O3 84.8(3) . .
O23 W3 O3 73.9(3) . .
O12 W3 O3 72.7(3) . .
N1 C3 C2 109.1(13) . .
N1 C3 C5 122.8(13) . .
C2 C3 C5 128.2(14) . .
C7 N3 N4 110.9(12) . .
C9 N4 N3 106.1(11) . .
C9 N4 Cu1 130.7(10) . .
N3 N4 Cu1 113.7(9) . .
Si1 O4 W9 124.6(5) . .
Si1 O4 W7 124.6(5) . .
W9 O4 W7 91.4(3) . .
Si1 O4 W5 124.3(5) . .
W9 O4 W5 91.0(3) . .
W7 O4 W5 90.7(3) . .
O33 W4 O28 101.6(4) . .
O33 W4 O17 101.6(4) . .
O28 W4 O17 85.7(4) . .
O33 W4 O25 102.2(4) . .
O28 W4 O25 156.2(4) . .
O17 W4 O25 89.1(4) . .
O33 W4 O18 100.3(5) . .
O28 W4 O18 87.9(4) . .
O17 W4 O18 158.0(4) . .
O25 W4 O18 88.3(4) . .
O33 W4 O1 171.9(4) . .
O28 W4 O1 83.1(3) . .
O17 W4 O1 85.2(3) . .
O25 W4 O1 73.3(4) . .
O18 W4 O1 73.2(4) . .
O31 W5 O14 100.4(4) . .
O31 W5 O24 102.0(4) . .
O14 W5 O24 157.6(4) . .
O31 W5 O15 100.1(4) . .
O14 W5 O15 87.6(4) . .
O24 W5 O15 90.4(4) . .
O31 W5 O7 102.8(4) . .
O14 W5 O7 88.7(4) . .
O24 W5 O7 84.4(4) . .
O15 W5 O7 157.1(4) . .
O31 W5 O4 170.8(4) . .
O14 W5 O4 73.4(3) . .
O24 W5 O4 84.6(3) . .
O15 W5 O4 73.2(3) . .
O7 W5 O4 84.0(3) . .
N6 N5 C20 110.9(13) . .
W9 O5 W6 151.8(5) . .
C19 N6 N5 106.9(12) . .
C19 N6 Cu1 134.6(10) . .
N5 N6 Cu1 118.2(9) . .
O34 W6 O19 101.2(5) . .
O34 W6 O25 99.5(5) . .
O19 W6 O25 89.1(4) . .
O34 W6 O13 102.6(5) . .
O19 W6 O13 90.3(4) . .
O25 W6 O13 157.6(4) . .
O34 W6 O5 101.9(5) . .
O19 W6 O5 156.9(4) . .
O25 W6 O5 86.7(4) . .
O13 W6 O5 85.1(4) . .
O34 W6 O1 171.3(4) . .
O19 W6 O1 73.9(4) . .
O25 W6 O1 73.5(4) . .
O13 W6 O1 84.8(3) . .
O5 W6 O1 83.1(3) . .
C8 C6 C2 116.3(12) . .
W2 O6 W7 152.1(5) . .
O39 W7 O6 102.6(4) . .
O39 W7 O14 100.6(4) . .
O6 W7 O14 90.5(4) . .
O39 W7 O17 101.6(4) . .
O6 W7 O17 85.5(4) . .
O14 W7 O17 157.7(4) . .
O39 W7 O9 101.2(4) . .
O6 W7 O9 156.0(4) . .
O14 W7 O9 87.5(4) . .
O17 W7 O9 87.4(4) . .
O39 W7 O4 171.5(4) . .
O6 W7 O4 84.0(3) . .
O14 W7 O4 73.7(3) . .
O17 W7 O4 84.1(3) . .
O9 W7 O4 72.5(3) . .
N3 C7 C8 106.9(13) . .
N3 C7 C10 121.9(15) . .
C8 C7 C10 131.1(15) . .
C23 N7 N8 104.8(11) . .
C23 N7 Cu2 134.8(10) . 7_656
N8 N7 Cu2 120.3(10) . 7_656
W8 O7 W5 152.7(5) . .
O35 W8 O7 103.0(4) . .
O35 W8 O11 100.8(4) . .
O7 W8 O11 92.0(4) . .
O35 W8 O20 101.0(4) . .
O7 W8 O20 85.7(4) . .
O11 W8 O20 158.1(4) . .
O35 W8 O21 99.1(5) . .
O7 W8 O21 157.5(4) . .
O11 W8 O21 87.6(4) . .
O20 W8 O21 86.3(4) . .
O35 W8 O2 170.5(4) . .
O7 W8 O2 85.6(3) . .
O11 W8 O2 74.6(3) . .
O20 W8 O2 83.5(3) . .
O21 W8 O2 72.7(3) . .
C7 C8 C9 106.8(13) . .
C7 C8 C6 127.1(14) . .
C9 C8 C6 125.5(14) . .
C25 N8 N7 111.8(13) . .
W12 O8 W11 151.7(5) . .
C31 N9 N10 110.3(11) . .
O30 W9 O5 101.5(4) . .
O30 W9 O9 99.2(4) . .
O5 W9 O9 89.2(4) . .
O30 W9 O22 102.5(4) . .
O5 W9 O22 87.0(4) . .
O9 W9 O22 158.2(4) . .
O30 W9 O15 99.9(4) . .
O5 W9 O15 158.6(4) . .
O9 W9 O15 88.5(4) . .
O22 W9 O15 87.3(4) . .
O30 W9 O4 171.0(4) . .
O5 W9 O4 84.7(3) . .
O9 W9 O4 74.1(3) . .
O22 W9 O4 84.3(3) . .
O15 W9 O4 74.2(3) . .
N4 C9 C8 109.2(13) . .
N4 C9 C11 122.6(13) . .
C8 C9 C11 128.1(14) . .
W9 O9 W7 121.9(5) . .
C29 N10 N9 106.2(11) . .
C29 N10 Cu1 130.9(10) . .
N9 N10 Cu1 121.7(9) . .
O29 W10 O13 102.1(4) . .
O29 W10 O12 100.3(5) . .
O13 W10 O12 89.0(4) . .
O29 W10 O22 101.4(5) . .
O13 W10 O22 86.1(4) . .
O12 W10 O22 158.3(4) . .
O29 W10 O16 98.8(4) . .
O13 W10 O16 159.1(4) . .
O12 W10 O16 87.7(4) . .
O22 W10 O16 89.3(4) . .
O29 W10 O3 170.5(4) . .
O13 W10 O3 85.2(4) . .
O12 W10 O3 73.6(4) . .
O22 W10 O3 84.9(3) . .
O16 W10 O3 74.1(4) . .
W11 O10 W3 152.0(5) . .
O36 W11 O26 100.1(5) . .
O36 W11 O10 101.8(5) . .
O26 W11 O10 157.9(4) . .
O36 W11 O21 100.1(5) . .
O26 W11 O21 88.6(4) . .
O10 W11 O21 89.6(4) . .
O36 W11 O8 101.8(5) . .
O26 W11 O8 88.9(4) . .
O10 W11 O8 84.5(4) . .
O21 W11 O8 158.0(4) . .
O36 W11 O2 170.9(4) . .
O26 W11 O2 73.6(3) . .
O10 W11 O2 84.8(3) . .
O21 W11 O2 73.5(3) . .
O8 W11 O2 84.9(3) . .
C40 N11 N12 114.3(16) . .
W8 O11 W2 120.4(5) . .
C42 N12 N11 102.9(14) . .
C42 N12 Cu1 137.4(12) . .
N11 N12 Cu1 108.9(9) . .
O38 W12 O8 102.9(5) . .
O38 W12 O27 100.4(5) . .
O8 W12 O27 85.6(4) . .
O38 W12 O18 101.5(5) . .
O8 W12 O18 90.6(4) . .
O27 W12 O18 158.0(4) . .
O38 W12 O19 98.8(5) . .
O8 W12 O19 158.2(4) . .
O27 W12 O19 88.2(4) . .
O18 W12 O19 87.4(4) . .
O38 W12 O1 170.1(4) . .
O8 W12 O1 86.0(3) . .
O27 W12 O1 84.3(4) . .
O18 W12 O1 73.9(4) . .
O19 W12 O1 72.5(4) . .
W10 O12 W3 121.9(5) . .
N16 C13 C14 107.1(14) . .
N16 C13 C12 122.5(18) . .
C14 C13 C12 130.0(17) . .
C36 N13 N14 112.4(13) . .
W10 O13 W6 151.4(5) . .
C34 N14 N13 105.7(12) . .
C34 N14 Cu2 134.7(10) . .
N13 N14 Cu2 116.4(9) . .
C15 C14 C13 103.4(13) . .
C15 C14 C17 129.0(17) . .
C13 C14 C17 127.5(16) . .
W5 O14 W7 122.2(5) . .
C15 N15 N16 105.5(12) . .
C15 N15 Cu2 128.0(11) . .
N16 N15 Cu2 124.0(10) . .
N15 C15 C14 112.8(14) . .
N15 C15 C16 119.6(13) . .
C14 C15 C16 127.6(14) . .
W9 O15 W5 121.5(5) . .
C13 N16 N15 111.1(14) . .
W10 O16 W1 121.7(5) . .
C14 C17 C18 115.1(14) . .
W4 O17 W7 151.3(5) . .
C20 C18 C19 105.0(13) . .
C20 C18 C17 127.7(14) . .
C19 C18 C17 127.2(14) . .
W12 O18 W4 121.9(5) . .
N6 C19 C18 109.2(13) . .
N6 C19 C22 123.4(13) . .
C18 C19 C22 127.4(13) . .
W6 O19 W12 122.2(5) . .
N5 C20 C18 107.9(14) . .
N5 C20 C21 123.7(15) . .
C18 C20 C21 128.3(15) . .
W1 O20 W8 151.2(5) . .
W11 O21 W8 122.0(5) . .
W9 O22 W10 150.5(5) . .
N7 C23 C24 110.8(13) . .
N7 C23 C28 122.5(13) . .
C24 C23 C28 126.7(14) . .
W1 O23 W3 122.0(5) . .
C25 C24 C23 104.8(13) . .
C25 C24 C27 125.9(13) . .
C23 C24 C27 129.2(14) . .
W1 O24 W5 152.4(5) . .
N8 C25 C24 107.7(13) . .
N8 C25 C26 123.8(14) . .
C24 C25 C26 128.5(14) . .
W4 O25 W6 122.1(5) . .
W11 O26 W2 121.6(5) . .
W12 O27 W3 151.2(5) . .
C24 C27 C30 115.2(12) . .
W2 O28 W4 152.7(5) . .
N10 C29 C30 110.3(12) . .
N10 C29 C33 124.4(13) . .
C30 C29 C33 125.4(13) . .
W9 O30 Cu2 137.2(5) . .
C31 C30 C29 105.5(12) . .
C31 C30 C27 126.5(13) . .
C29 C30 C27 128.1(13) . .
N9 C31 C30 107.8(12) . .
N9 C31 C32 119.9(12) . .
C30 C31 C32 132.2(13) . .
N14 C34 C35 110.3(14) . .
N14 C34 C37 120.3(14) . .
C35 C34 C37 129.4(15) . .
C34 C35 C36 106.3(14) . .
C34 C35 C38 130.6(18) . .
C36 C35 C38 122.8(17) . .
N13 C36 C35 105.3(15) . .
N13 C36 C39 119.5(17) . .
C35 C36 C39 135.0(18) . .
C41 C38 C35 120.5(15) . .
N11 C40 C44 123(2) . .
N11 C40 C41 104.3(17) . .
C44 C40 C41 132.4(19) . .
C42 C41 C38 134(2) . .
C42 C41 C40 104.2(16) . .
C38 C41 C40 121.1(19) . .
C41 C42 N12 114.2(18) . .
C41 C42 C43 125.3(18) . .
N12 C42 C43 120.3(18) . .

loop_
_geom_bond_atom_site_label_1
_geom_bond_atom_site_label_2
_geom_bond_distance
_geom_bond_site_symmetry_2
W1 O32 1.721(10) .
W1 O24 1.904(9) .
W1 O20 1.907(9) .
W1 O23 1.918(9) .
W1 O16 1.926(9) .
W1 O3 2.364(9) .
Cu1 N6 2.019(12) .
Cu1 N4 2.021(12) .
Cu1 N10 2.036(12) .
Cu1 N12 2.073(12) .
Si1 O4 1.618(9) .
Si1 O3 1.623(9) .
Si1 O1 1.625(9) .
Si1 O2 1.629(9) .
O1 W12 2.340(9) .
O1 W6 2.344(9) .
O1 W4 2.361(9) .
C1 N2 1.332(19) .
C1 C2 1.39(2) .
C1 C4 1.49(2) .
N1 C3 1.350(18) .
N1 N2 1.355(17) .
N1 Cu2 2.005(12) 4_645
O2 W2 2.336(9) .
O2 W11 2.346(9) .
O2 W8 2.347(9) .
W2 O40 1.717(9) .
W2 O6 1.887(9) .
W2 O28 1.893(9) .
W2 O26 1.924(9) .
W2 O11 1.950(9) .
Cu2 N15 1.978(12) .
Cu2 N1 2.005(12) 4_655
Cu2 N14 2.021(12) .
Cu2 N7 2.029(12) 7_656
Cu2 O30 2.332(10) .
C2 C3 1.402(19) .
C2 C6 1.51(2) .
O3 W10 2.328(9) .
O3 W3 2.337(9) .
W3 O37 1.699(10) .
W3 O27 1.912(10) .
W3 O10 1.907(10) .
W3 O23 1.912(10) .
W3 O12 1.937(10) .
C3 C5 1.51(2) .
N3 C7 1.364(18) .
N3 N4 1.384(16) .
N4 C9 1.352(18) .
O4 W9 2.322(8) .
O4 W7 2.352(8) .
O4 W5 2.363(8) .
W4 O33 1.686(10) .
W4 O28 1.896(9) .
W4 O17 1.904(9) .
W4 O25 1.909(10) .
W4 O18 1.925(10) .
W5 O31 1.700(9) .
W5 O14 1.917(9) .
W5 O24 1.913(9) .
W5 O15 1.918(9) .
W5 O7 1.932(9) .
N5 N6 1.347(17) .
N5 C20 1.33(2) .
O5 W9 1.870(9) .
O5 W6 1.943(9) .
N6 C19 1.327(18) .
W6 O34 1.690(10) .
W6 O19 1.867(10) .
W6 O25 1.924(10) .
W6 O13 1.930(10) .
C6 C8 1.49(2) .
O6 W7 1.911(9) .
W7 O39 1.708(9) .
W7 O14 1.916(9) .
W7 O17 1.924(9) .
W7 O9 1.938(9) .
C7 C8 1.38(2) .
C7 C10 1.48(2) .
N7 C23 1.340(19) .
N7 N8 1.389(17) .
N7 Cu2 2.029(12) 7_656
O7 W8 1.876(9) .
W8 O35 1.720(9) .
W8 O11 1.897(9) .
W8 O20 1.918(9) .
W8 O21 1.949(10) .
C8 C9 1.42(2) .
N8 C25 1.307(19) .
O8 W12 1.890(10) .
O8 W11 1.930(10) .
N9 C31 1.338(17) .
N9 N10 1.361(15) .
W9 O30 1.726(9) .
W9 O9 1.889(9) .
W9 O22 1.909(9) .
W9 O15 1.913(9) .
C9 C11 1.47(2) .
N10 C29 1.332(17) .
W10 O29 1.707(10) .
W10 O13 1.892(9) .
W10 O12 1.897(10) .
W10 O22 1.909(9) .
W10 O16 1.912(9) .
O10 W11 1.911(10) .
W11 O36 1.711(10) .
W11 O26 1.909(10) .
W11 O21 1.901(10) .
N11 C40 1.28(2) .
N11 N12 1.404(15) .
N12 C42 1.34(2) .
W12 O38 1.693(10) .
W12 O27 1.904(10) .
W12 O18 1.914(10) .
W12 O19 1.957(10) .
C12 C13 1.46(2) .
C13 N16 1.36(2) .
C13 C14 1.43(2) .
N13 C36 1.35(2) .
N13 N14 1.355(16) .
N14 C34 1.330(18) .
C14 C15 1.41(2) .
C14 C17 1.47(2) .
N15 C15 1.324(18) .
N15 N16 1.382(17) .
C15 C16 1.48(2) .
C17 C18 1.51(2) .
C18 C20 1.37(2) .
C18 C19 1.41(2) .
C19 C22 1.51(2) .
C20 C21 1.52(2) .
C23 C24 1.40(2) .
C23 C28 1.49(2) .
C24 C25 1.41(2) .
C24 C27 1.49(2) .
C25 C26 1.50(2) .
C27 C30 1.515(19) .
C29 C30 1.387(19) .
C29 C33 1.480(19) .
C30 C31 1.373(19) .
C31 C32 1.526(18) .
C34 C35 1.39(2) .
C34 C37 1.48(2) .
C35 C36 1.39(3) .
C35 C38 1.51(2) .
C36 C39 1.50(3) .
C38 C41 1.46(2) .
C40 C44 1.50(3) .
C40 C41 1.50(3) .
C41 C42 1.33(3) .
C42 C43 1.42(3) .

loop_
_platon_squeeze_void_nr
_platon_squeeze_void_average_x
_platon_squeeze_void_average_y
_platon_squeeze_void_average_z
_platon_squeeze_void_volume
_platon_squeeze_void_count_electrons
_platon_squeeze_void_content
1 0.500 0.534 0.250 678 350 ' '
2 0.000 0.966 -0.250 678 350 ' '
3 1.000 0.034 0.250 675 349 ' '
4 0.500 0.466 -0.250 675 349 ' '
